data_7720419
loop_
_publ_author_name
'Sun, Haiyi'
'Liu, Yunlei'
'Sun, Meng'
'Gao, Fei'
'Feng, Xueying'
'Xu, Mingming'
'Wang, Xiaokang'

_publ_section_title
;
 Functionalization of benzothiadiazole in magnesium-based metal-organic
 framework for C<sub>2</sub>H<sub>2</sub>/CO<sub>2</sub> separation.
;
_journal_issue 5
_journal_name_full 'Dalton transactions (Cambridge, England : 2003)'
_journal_page_first 2036
_journal_page_last 2040
_journal_paper_doi 10.1039/d5dt02980e
_journal_volume 55
_journal_year 2026
_chemical_formula_moiety 'C16 H4 Mg2 N4 O8 S2, 2.5[C3H7NO]'
_chemical_formula_sum 'C23.5 H21.5 Mg2 N6.5 O10.5 S2'
_chemical_formula_weight 675.71
_space_group_crystal_system tetragonal
_space_group_IT_number 92
_space_group_name_Hall 'P 4abw 2nw'
_space_group_name_H-M_alt 'P 41 21 2'
_atom_sites_solution_hydrogens geom
_atom_sites_solution_primary iterative
_audit_creation_date 2025-11-28
_audit_creation_method
;
Olex2 1.5
(compiled 2025.07.13 svn.rb7424aed for OlexSys, GUI svn.r7314)
;
_audit_update_record
;
2025-11-28 deposited with the CCDC.	2026-01-15 downloaded from the CCDC.
;
_cell_angle_alpha 90
_cell_angle_beta 90
_cell_angle_gamma 90
_cell_formula_units_Z 8
_cell_length_a 19.58922(16)
_cell_length_b 19.58922(16)
_cell_length_c 14.53473(18)
_cell_measurement_reflns_used 5853
_cell_measurement_temperature 293(2)
_cell_measurement_theta_max 70.4270
_cell_measurement_theta_min 4.5090
_cell_volume 5577.52(9)
_computing_cell_refinement 'CrysAlisPro 1.171.40.53 (Rigaku OD, 2019)'
_computing_data_collection 'CrysAlisPro 1.171.40.53 (Rigaku OD, 2019)'
_computing_data_reduction 'CrysAlisPro 1.171.40.53 (Rigaku OD, 2019)'
_computing_molecular_graphics 'Olex2 1.5 (Dolomanov et al., 2009)'
_computing_publication_material 'Olex2 1.5 (Dolomanov et al., 2009)'
_computing_structure_refinement 'SHELXL 2018/3 (Sheldrick, 2015)'
_computing_structure_solution
;
Superflip  (Palatinus & Chapuis, 2007;Palatinus & van der Lee, 2008;
Palatinus et al., 2012)
;
_diffrn_ambient_temperature 293(2)
_diffrn_detector 'CCD plate'
_diffrn_detector_area_resol_mean 16.0450
_diffrn_detector_type Eos
_diffrn_measured_fraction_theta_full 0.998
_diffrn_measured_fraction_theta_max 0.991
_diffrn_measurement_details
;
List of Runs (angles in degrees, time in seconds):

  # Type    Start    End  Width  t~exp~   \w     \q     \k     \f   Frames
#--------------------------------------------------------------------------
  1  \w    -25.00   4.00   1.00    2.50    --    0.00 -57.00 -90.00   29
  2  \w     32.00  66.00   1.00    2.50    --    0.00  57.00-120.00   34
  3  \w     36.00 122.00   1.00   10.00    --   53.63  57.00 120.00   86
  4  \w     15.00  40.00   1.00   10.00    --   53.63  19.00  60.00   25
  5  \w     98.00 125.00   1.00   10.00    --   53.63  19.00  60.00   27
  6  \w     44.00  74.00   1.00   10.00    --   53.63 -57.00-120.00   30
  7  \w     38.00 101.00   1.00   10.00    --  107.26-111.00 -60.00   63
  8  \w     35.00 106.00   1.00   10.00    --  107.26-111.00-150.00   71
  9  \w     80.00 106.00   1.00   10.00    --  107.26-111.00  90.00   26
 10  \w     44.00  70.00   1.00   10.00    --  107.26-111.00  90.00   26
 11  \w    103.00 176.00   1.00   10.00    --  107.26 111.00-150.00   73
 12  \w     46.00  72.00   1.00   10.00    --  107.26-111.00  30.00   26
;
_diffrn_measurement_device 'four-circle diffractometer'
_diffrn_measurement_device_type 'SuperNova, Dual, Cu at home/near, Eos'
_diffrn_measurement_method '\w scans'
_diffrn_orient_matrix_type 'CrysAlisPro convention (1999,Acta A55,543-557)'
_diffrn_orient_matrix_UB_11 -0.0313148000
_diffrn_orient_matrix_UB_12 0.0635100000
_diffrn_orient_matrix_UB_13 -0.0462085000
_diffrn_orient_matrix_UB_21 0.0285996000
_diffrn_orient_matrix_UB_22 -0.0233019000
_diffrn_orient_matrix_UB_23 -0.0935201000
_diffrn_orient_matrix_UB_31 -0.0662400000
_diffrn_orient_matrix_UB_32 -0.0401254000
_diffrn_orient_matrix_UB_33 -0.0186305000
_diffrn_radiation_monochromator mirror
_diffrn_radiation_probe x-ray
_diffrn_radiation_type 'Cu K\a'
_diffrn_radiation_wavelength 1.54184
_diffrn_reflns_av_R_equivalents 0.0265
_diffrn_reflns_av_unetI/netI 0.0297
_diffrn_reflns_Laue_measured_fraction_full 0.998
_diffrn_reflns_Laue_measured_fraction_max 0.991
_diffrn_reflns_limit_h_max 16
_diffrn_reflns_limit_h_min -23
_diffrn_reflns_limit_k_max 17
_diffrn_reflns_limit_k_min -23
_diffrn_reflns_limit_l_max 15
_diffrn_reflns_limit_l_min -17
_diffrn_reflns_number 11861
_diffrn_reflns_point_group_measured_fraction_full 0.987
_diffrn_reflns_point_group_measured_fraction_max 0.970
_diffrn_reflns_theta_full 67.684
_diffrn_reflns_theta_max 70.673
_diffrn_reflns_theta_min 3.787
_diffrn_source 'micro-focus sealed X-ray tube'
_diffrn_source_type 'SuperNova (Cu) X-ray Source'
_exptl_absorpt_coefficient_mu 2.812
_exptl_absorpt_correction_T_max 1.00000
_exptl_absorpt_correction_T_min 0.94015
_exptl_absorpt_correction_type multi-scan
_exptl_absorpt_process_details
;
CrysAlisPro 1.171.40.53 (Rigaku Oxford Diffraction, 2019)
Empirical absorption correction using spherical harmonics,
 implemented in SCALE3 ABSPACK scaling algorithm.
;
_exptl_crystal_colour 'brownish red'
_exptl_crystal_colour_modifier brownish
_exptl_crystal_colour_primary red
_exptl_crystal_density_diffrn 1.609
_exptl_crystal_description block
_exptl_crystal_F_000 2784
_exptl_crystal_size_max 0.1
_exptl_crystal_size_mid 0.1
_exptl_crystal_size_min 0.1
_refine_diff_density_max 0.218
_refine_diff_density_min -0.389
_refine_diff_density_rms 0.046
_refine_ls_abs_structure_details
;
 Flack x determined using 1912 quotients [(I+)-(I-)]/[(I+)+(I-)]
 (Parsons, Flack and Wagner, Acta Cryst. B69 (2013) 249-259).
;
_refine_ls_abs_structure_Flack 0.029(13)
_refine_ls_extinction_method none
_refine_ls_goodness_of_fit_ref 1.058
_refine_ls_hydrogen_treatment constr
_refine_ls_matrix_type full
_refine_ls_number_parameters 290
_refine_ls_number_reflns 5201
_refine_ls_number_restraints 0
_refine_ls_restrained_S_all 1.058
_refine_ls_R_factor_all 0.0369
_refine_ls_R_factor_gt 0.0343
_refine_ls_shift/su_max 0.001
_refine_ls_shift/su_mean 0.000
_refine_ls_structure_factor_coef Fsqd
_refine_ls_weighting_details 'w=1/[\s^2^(Fo^2^)+(0.0507P)^2^+1.1730P] where P=(Fo^2^+2Fc^2^)/3'
_refine_ls_weighting_scheme calc
_refine_ls_wR_factor_gt 0.0925
_refine_ls_wR_factor_ref 0.0948
_reflns_Friedel_coverage 0.713
_reflns_Friedel_fraction_full 0.972
_reflns_Friedel_fraction_max 0.943
_reflns_number_gt 4836
_reflns_number_total 5201
_reflns_threshold_expression 'I > 2\s(I)'
_cod_data_source_file d5dt02980e2.cif
_cod_data_source_block UPC-116
_cod_original_cell_volume 5577.52(11)
_cod_original_formula_sum 'C23.50 H21.50 Mg2 N6.50 O10.50 S2'
_cod_database_code 7720419
_shelx_shelxl_version_number 2018/3
_chemical_oxdiff_formula 'C H O N Mg'
_shelx_space_group_comment
;
The symmetry employed for this shelxl refinement is uniquely defined
by the following loop, which should always be used as a source of
symmetry information in preference to the above space-group names.
They are only intended as comments.
;
_reflns_odcompleteness_completeness 99.86
_reflns_odcompleteness_iscentric 1
_reflns_odcompleteness_theta 66.97
_olex2_refinement_description
;
1. Fixed Uiso
 At 1.2 times of:
  All C(H) groups
2.a Aromatic/amide H refined with riding coordinates:
 C3(H3), C6(H6), C10(H10), C14(H14)
;
_smtbx_masks_special_details
;
A solvent mask was calculated and 784 electrons were 
found in a volume of 2540\%A^3^ in 1 void per unit cell. 
This is consistent with the presence of 
2.5[C3H7NO] per Asymmetric Unit 
which account for 800 electrons 
per unit cell.
;
_smtbx_masks_void_probe_radius 1.2
_smtbx_masks_void_truncation_radius 1.2
_olex2_submission_special_instructions 'No special instructions were received'
_oxdiff_exptl_absorpt_empirical_details
;
Empirical correction (ABSPACK) includes:
- Absorption correction using spherical harmonics
- Frame scaling
;
_oxdiff_exptl_absorpt_empirical_full_max 1.186
_oxdiff_exptl_absorpt_empirical_full_min 0.895

loop_
_space_group_symop_operation_xyz
'x, y, z'
'-y+1/2, x+1/2, z+1/4'
'-x, -y, z+1/2'
'y+1/2, -x+1/2, z+3/4'
'x+1/2, -y+1/2, -z+3/4'
'-x+1/2, y+1/2, -z+1/4'
'y, x, -z'
'-y, -x, -z+1/2'

loop_
_atom_site_label
_atom_site_type_symbol
_atom_site_fract_x
_atom_site_fract_y
_atom_site_fract_z
_atom_site_U_iso_or_equiv
_atom_site_adp_type
_atom_site_occupancy
_atom_site_site_symmetry_order
_atom_site_calc_flag
_atom_site_refinement_flags_posn
_atom_site_refinement_flags_adp
_atom_site_refinement_flags_occupancy
_atom_site_disorder_assembly
_atom_site_disorder_group
Mg2 Mg -0.47024(4) -0.52976(4) -0.750000 0.0198(3) Uani 1 2 d S T P . .
Mg1 Mg -0.97023(4) -0.50965(4) -0.61739(6) 0.02026(19) Uani 1 1 d . . . . .
Mg3 Mg -0.50982(4) -0.50982(4) -0.500000 0.0211(3) Uani 1 2 d S T P . .
S1 S -0.82189(4) -0.49203(7) -0.50418(6) 0.0578(3) Uani 1 1 d . . . . .
S2 S -0.32231(4) -0.53179(9) -0.86304(6) 0.0732(4) Uani 1 1 d . . . . .
O1 O -0.44344(9) -0.52575(10) -0.61252(13) 0.0242(4) Uani 1 1 d . . . . .
O2 O -0.94376(9) -0.52861(10) -0.74963(12) 0.0230(4) Uani 1 1 d . . . . .
O3 O -0.59868(10) -0.51840(13) -0.56894(15) 0.0372(5) Uani 1 1 d . . . . .
O4 O -0.97285(13) -0.59904(10) -0.54564(14) 0.0358(5) Uani 1 1 d . . . . .
O5 O -0.96776(14) -0.39723(10) -0.63595(14) 0.0413(6) Uani 1 1 d . . . . .
O6 O -0.39779(11) -0.50595(15) -0.47965(14) 0.0441(6) Uani 1 1 d . . . . .
O7 O -1.06752(10) -0.51406(15) -0.64984(16) 0.0452(6) Uani 1 1 d . . . . .
O8 O -0.47033(15) -0.43180(11) -0.78463(17) 0.0486(6) Uani 1 1 d . . . . .
N1 N -0.35895(12) -0.53142(16) -0.76514(17) 0.0375(6) Uani 1 1 d . . . . .
N3 N -0.85894(13) -0.50614(17) -0.60116(17) 0.0401(7) Uani 1 1 d . . . . .
C7 C -0.81046(13) -0.51736(16) -0.66377(19) 0.0262(6) Uani 1 1 d . . . . .
C12 C -0.39065(14) -0.51709(16) -0.56211(19) 0.0274(6) Uani 1 1 d . . . . .
N2 N -0.24336(14) -0.5295(2) -0.83033(19) 0.0619(11) Uani 1 1 d . . . . .
C1 C -0.96981(16) -0.39117(14) -0.55039(19) 0.0268(6) Uani 1 1 d . . . . .
C4 C -1.11115(14) -0.52047(16) -0.7127(2) 0.0286(6) Uani 1 1 d . . . . .
C11 C -0.61116(14) -0.52386(16) -0.6527(2) 0.0296(6) Uani 1 1 d . . . . .
C15 C -0.31028(13) -0.52525(16) -0.7008(2) 0.0273(6) Uani 1 1 d . . . . .
N4 N -0.74311(13) -0.50151(19) -0.53553(19) 0.0485(9) Uani 1 1 d . . . . .
C2 C -0.97000(17) -0.32111(14) -0.50854(19) 0.0311(6) Uani 1 1 d . . . . .
C9 C -0.68483(14) -0.52505(17) -0.6843(2) 0.0316(7) Uani 1 1 d . . . . .
C5 C -1.18472(14) -0.51960(19) -0.6802(2) 0.0347(7) Uani 1 1 d . . . . .
C8 C -0.74274(15) -0.51503(18) -0.6270(2) 0.0342(7) Uani 1 1 d . . . . .
C13 C -0.32148(14) -0.51812(19) -0.6057(2) 0.0354(7) Uani 1 1 d . . . . .
C16 C -0.24278(14) -0.52526(18) -0.7382(2) 0.0313(7) Uani 1 1 d . . . . .
C3 C -0.9592(2) -0.26459(16) -0.5612(2) 0.0467(10) Uani 1 1 d . . . . .
H3 H -0.949872 -0.270024 -0.623551 0.056 Uiso 1 1 calc R U . . .
C6 C -1.19849(17) -0.5145(3) -0.5875(2) 0.0634(14) Uani 1 1 d . . . . .
H6 H -1.162086 -0.511372 -0.546663 0.076 Uiso 1 1 calc R U . . .
C10 C -0.69829(16) -0.5383(2) -0.7742(2) 0.0475(10) Uani 1 1 d . . . . .
H10 H -0.661633 -0.546050 -0.813531 0.057 Uiso 1 1 calc R U . . .
C14 C -0.26491(18) -0.5139(3) -0.5523(2) 0.0683(15) Uani 1 1 d . . . . .
H14 H -0.270568 -0.510325 -0.488933 0.082 Uiso 1 1 calc R U . . .

loop_
_atom_site_aniso_label
_atom_site_aniso_U_11
_atom_site_aniso_U_22
_atom_site_aniso_U_33
_atom_site_aniso_U_23
_atom_site_aniso_U_13
_atom_site_aniso_U_12
Mg2 0.0190(3) 0.0190(3) 0.0214(6) 0.0001(3) 0.0001(3) 0.0001(5)
Mg1 0.0189(4) 0.0229(4) 0.0189(4) -0.0026(3) 0.0001(3) -0.0008(3)
Mg3 0.0218(4) 0.0218(4) 0.0196(6) -0.0025(3) 0.0025(3) 0.0008(5)
S1 0.0256(4) 0.1180(9) 0.0297(4) -0.0203(5) -0.0021(3) 0.0012(5)
S2 0.0259(4) 0.1689(13) 0.0249(4) -0.0003(6) 0.0018(4) -0.0133(6)
O1 0.0177(9) 0.0334(10) 0.0215(9) -0.0049(9) 0.0009(8) 0.0014(8)
O2 0.0170(9) 0.0334(10) 0.0186(8) -0.0034(8) -0.0025(7) -0.0009(7)
O3 0.0236(10) 0.0560(14) 0.0319(11) -0.0042(11) -0.0016(9) -0.0003(10)
O4 0.0580(14) 0.0189(9) 0.0305(11) 0.0021(8) -0.0002(11) -0.0031(9)
O5 0.0771(17) 0.0259(10) 0.0209(10) -0.0039(9) 0.0035(11) 0.0048(11)
O6 0.0234(10) 0.0838(19) 0.0251(10) -0.0151(12) 0.0038(9) -0.0042(11)
O7 0.0186(10) 0.0845(18) 0.0325(11) -0.0027(13) -0.0026(9) -0.0026(11)
O8 0.0874(19) 0.0197(10) 0.0388(12) -0.0014(10) -0.0077(13) 0.0028(11)
N1 0.0209(12) 0.072(2) 0.0198(11) 0.0060(13) -0.0002(10) -0.0054(12)
N3 0.0220(12) 0.076(2) 0.0226(12) -0.0129(14) 0.0019(10) 0.0023(12)
C7 0.0182(13) 0.0351(15) 0.0255(14) -0.0004(12) 0.0008(10) -0.0005(11)
C12 0.0229(13) 0.0398(16) 0.0196(12) -0.0020(12) 0.0039(11) -0.0019(12)
N2 0.0213(13) 0.137(4) 0.0276(14) -0.0065(19) 0.0001(11) -0.0109(18)
C1 0.0361(16) 0.0221(13) 0.0223(13) -0.0034(11) 0.0009(12) 0.0022(12)
C4 0.0193(13) 0.0369(16) 0.0297(14) 0.0014(13) -0.0010(12) 0.0011(12)
C11 0.0163(12) 0.0396(16) 0.0329(15) -0.0025(14) 0.0028(12) 0.0005(12)
C15 0.0160(12) 0.0383(16) 0.0277(14) -0.0011(13) -0.0024(11) -0.0001(11)
N4 0.0219(12) 0.098(3) 0.0251(12) -0.0158(16) -0.0009(11) 0.0011(15)
C2 0.0504(18) 0.0210(13) 0.0218(13) 0.0003(12) 0.0023(14) 0.0039(13)
C9 0.0202(14) 0.0442(17) 0.0303(14) -0.0045(14) 0.0035(12) -0.0014(12)
C5 0.0180(14) 0.057(2) 0.0289(14) 0.0021(15) -0.0006(12) -0.0024(13)
C8 0.0243(14) 0.0545(19) 0.0239(14) -0.0019(14) -0.0063(12) -0.0010(13)
C13 0.0192(13) 0.059(2) 0.0277(14) -0.0061(15) 0.0001(12) 0.0045(13)
C16 0.0197(13) 0.0485(18) 0.0258(14) -0.0016(14) 0.0029(11) -0.0008(13)
C3 0.094(3) 0.0262(15) 0.0200(15) 0.0013(13) 0.0036(18) 0.0017(17)
C6 0.0208(16) 0.141(4) 0.0287(17) -0.007(2) -0.0046(13) -0.006(2)
C10 0.0247(15) 0.085(3) 0.0327(17) -0.0095(18) 0.0034(14) 0.0027(16)
C14 0.0268(17) 0.149(5) 0.0292(18) -0.023(2) 0.0001(15) -0.007(2)

loop_
_atom_type_symbol
_atom_type_description
_atom_type_scat_dispersion_real
_atom_type_scat_dispersion_imag
_atom_type_scat_source
C C 0.0181 0.0091 'International Tables Vol C Tables 4.2.6.8 and 6.1.1.4'
H H 0.0000 0.0000 'International Tables Vol C Tables 4.2.6.8 and 6.1.1.4'
Mg Mg 0.1719 0.1771 'International Tables Vol C Tables 4.2.6.8 and 6.1.1.4'
N N 0.0311 0.0180 'International Tables Vol C Tables 4.2.6.8 and 6.1.1.4'
O O 0.0492 0.0322 'International Tables Vol C Tables 4.2.6.8 and 6.1.1.4'
S S 0.3331 0.5567 'International Tables Vol C Tables 4.2.6.8 and 6.1.1.4'

loop_
_geom_angle_atom_site_label_1
_geom_angle_atom_site_label_2
_geom_angle_atom_site_label_3
_geom_angle
_geom_angle_site_symmetry_1
_geom_angle_site_symmetry_3
_geom_angle_publ_flag
O1 Mg2 O1 162.44(12) 8_443 . ?
O1 Mg2 N1 81.09(8) 8_443 8_443 ?
O1 Mg2 N1 86.39(9) . 8_443 ?
O1 Mg2 N1 81.08(8) . . ?
O1 Mg2 N1 86.39(9) 8_443 . ?
O8 Mg2 O1 90.02(9) 8_443 . ?
O8 Mg2 O1 90.02(9) . 8_443 ?
O8 Mg2 O1 102.04(9) . . ?
O8 Mg2 O1 102.04(9) 8_443 8_443 ?
O8 Mg2 O8 93.59(18) . 8_443 ?
O8 Mg2 N1 89.42(12) . . ?
O8 Mg2 N1 171.03(10) . 8_443 ?
O8 Mg2 N1 171.03(10) 8_443 . ?
O8 Mg2 N1 89.42(12) 8_443 8_443 ?
N1 Mg2 N1 88.89(17) . 8_443 ?
O2 Mg1 O2 150.56(8) . 2_355 ?
O2 Mg1 O4 109.53(9) . . ?
O2 Mg1 O5 59.99(7) 2_355 . ?
O2 Mg1 O5 93.50(8) . . ?
O2 Mg1 N3 84.60(9) 2_355 . ?
O2 Mg1 N3 81.57(9) . . ?
O2 Mg1 C1 122.38(9) . . ?
O2 Mg1 C1 30.23(8) 2_355 . ?
O4 Mg1 O2 96.23(8) . 2_355 ?
O4 Mg1 O5 156.22(9) . . ?
O4 Mg1 N3 89.82(11) . . ?
O4 Mg1 C1 126.46(9) . . ?
O5 Mg1 C1 29.76(8) . . ?
O7 Mg1 O2 102.00(10) . 2_355 ?
O7 Mg1 O2 90.71(9) . . ?
O7 Mg1 O4 93.48(12) . . ?
O7 Mg1 O5 92.04(11) . . ?
O7 Mg1 N3 172.24(10) . . ?
O7 Mg1 C1 97.85(11) . . ?
N3 Mg1 O5 87.73(12) . . ?
N3 Mg1 C1 85.77(11) . . ?
O1 Mg3 O1 141.37(12) . 7_554 ?
O1 Mg3 O6 59.92(7) 7_554 7_554 ?
O1 Mg3 O6 91.26(9) . 7_554 ?
O1 Mg3 O6 91.26(9) 7_554 . ?
O1 Mg3 O6 59.92(7) . . ?
O1 Mg3 C12 116.83(9) 7_554 . ?
O1 Mg3 C12 116.83(9) . 7_554 ?
O1 Mg3 C12 30.64(8) 7_554 7_554 ?
O1 Mg3 C12 30.64(8) . . ?
O3 Mg3 O1 107.97(9) 7_554 . ?
O3 Mg3 O1 107.97(9) . 7_554 ?
O3 Mg3 O1 97.73(8) . . ?
O3 Mg3 O1 97.73(8) 7_554 7_554 ?
O3 Mg3 O3 95.92(15) 7_554 . ?
O3 Mg3 O6 157.61(8) 7_554 7_554 ?
O3 Mg3 O6 92.62(10) . 7_554 ?
O3 Mg3 O6 92.62(10) 7_554 . ?
O3 Mg3 O6 157.61(8) . . ?
O3 Mg3 C12 128.35(9) . . ?
O3 Mg3 C12 128.35(9) 7_554 7_554 ?
O3 Mg3 C12 101.98(10) 7_554 . ?
O3 Mg3 C12 101.98(10) . 7_554 ?
O6 Mg3 O6 87.14(16) . 7_554 ?
O6 Mg3 C12 29.28(8) 7_554 7_554 ?
O6 Mg3 C12 88.65(10) . 7_554 ?
O6 Mg3 C12 29.28(8) . . ?
O6 Mg3 C12 88.65(10) 7_554 . ?
C12 Mg3 C12 103.62(15) 7_554 . ?
N3 S1 N4 99.41(14) . . ?
N1 S2 N2 99.67(14) . . ?
Mg2 O1 Mg3 126.69(9) . . ?
C12 O1 Mg2 139.83(17) . . ?
C12 O1 Mg3 91.98(15) . . ?
Mg1 O2 Mg1 127.27(9) . 4_434 ?
C1 O2 Mg1 91.40(15) 4_434 4_434 ?
C1 O2 Mg1 139.91(17) 4_434 . ?
C11 O3 Mg3 131.47(19) . . ?
C4 O4 Mg1 131.81(19) 2_355 . ?
C1 O5 Mg1 88.43(17) . . ?
C12 O6 Mg3 88.65(17) . . ?
C4 O7 Mg1 146.9(2) . . ?
C11 O8 Mg2 147.1(2) 8_443 . ?
S2 N1 Mg2 122.53(14) . . ?
C15 N1 Mg2 129.50(19) . . ?
C15 N1 S2 107.62(19) . . ?
S1 N3 Mg1 123.21(14) . . ?
C7 N3 Mg1 129.0(2) . . ?
C7 N3 S1 107.8(2) . . ?
N3 C7 C2 126.0(3) . 4_434 ?
N3 C7 C8 113.6(3) . . ?
C2 C7 C8 120.4(3) 4_434 . ?
O1 C12 Mg3 57.37(13) . . ?
O1 C12 C13 119.2(2) . . ?
O6 C12 Mg3 62.07(15) . . ?
O6 C12 O1 119.4(3) . . ?
O6 C12 C13 121.3(3) . . ?
C13 C12 Mg3 175.4(2) . . ?
C16 N2 S2 107.6(2) . . ?
O2 C1 Mg1 58.37(13) 2_355 . ?
O2 C1 C2 120.5(2) 2_355 . ?
O5 C1 Mg1 61.80(15) . . ?
O5 C1 O2 120.2(2) . 2_355 ?
O5 C1 C2 119.3(3) . . ?
C2 C1 Mg1 178.8(2) . . ?
O4 C4 O7 126.1(3) 4_434 . ?
O4 C4 C5 119.2(3) 4_434 . ?
O7 C4 C5 114.7(3) . . ?
O3 C11 C9 119.0(3) . . ?
O8 C11 O3 126.1(3) 8_443 . ?
O8 C11 C9 114.9(3) 8_443 . ?
N1 C15 C13 125.7(3) . . ?
N1 C15 C16 113.1(3) . . ?
C13 C15 C16 121.2(3) . . ?
C8 N4 S1 107.7(2) . . ?
C7 C2 C1 122.0(2) 2_355 . ?
C3 C2 C7 117.0(3) . 2_355 ?
C3 C2 C1 121.0(3) . . ?
C8 C9 C11 125.5(3) . . ?
C10 C9 C11 118.7(3) . . ?
C10 C9 C8 115.8(3) . . ?
C16 C5 C4 125.1(3) 1_455 . ?
C6 C5 C4 119.5(3) . . ?
C6 C5 C16 115.4(3) . 1_455 ?
N4 C8 C7 111.6(3) . . ?
N4 C8 C9 127.3(3) . . ?
C9 C8 C7 121.1(3) . . ?
C15 C13 C12 124.0(3) . . ?
C14 C13 C12 119.8(3) . . ?
C14 C13 C15 116.2(3) . . ?
N2 C16 C15 111.8(3) . . ?
N2 C16 C5 127.2(3) . 1_655 ?
C5 C16 C15 121.0(3) 1_655 . ?
C2 C3 H3 119.0 . . ?
C2 C3 C10 122.0(3) . 2_355 ?
C10 C3 H3 119.0 2_355 . ?
C5 C6 H6 118.6 . . ?
C5 C6 C14 122.8(3) . 1_455 ?
C14 C6 H6 118.6 1_455 . ?
C9 C10 C3 123.6(3) . 4_434 ?
C9 C10 H10 118.2 . . ?
C3 C10 H10 118.2 4_434 . ?
C13 C14 C6 123.4(3) . 1_655 ?
C13 C14 H14 118.3 . . ?
C6 C14 H14 118.3 1_655 . ?

loop_
_geom_bond_atom_site_label_1
_geom_bond_atom_site_label_2
_geom_bond_distance
_geom_bond_site_symmetry_2
_geom_bond_publ_flag
Mg2 O1 2.0676(18) 8_443 ?
Mg2 O1 2.0676(18) . ?
Mg2 O8 1.984(2) . ?
Mg2 O8 1.984(2) 8_443 ?
Mg2 N1 2.191(3) 8_443 ?
Mg2 N1 2.191(3) . ?
Mg1 O2 2.0251(19) . ?
Mg1 O2 2.1438(19) 2_355 ?
Mg1 O4 2.039(2) . ?
Mg1 O5 2.219(2) . ?
Mg1 O7 1.965(2) . ?
Mg1 N3 2.194(3) . ?
Mg1 C1 2.517(3) . ?
Mg3 O1 2.1125(18) . ?
Mg3 O1 2.1126(18) 7_554 ?
Mg3 O3 2.016(2) . ?
Mg3 O3 2.015(2) 7_554 ?
Mg3 O6 2.216(2) 7_554 ?
Mg3 O6 2.216(2) . ?
Mg3 C12 2.507(3) . ?
Mg3 C12 2.507(3) 7_554 ?
S1 N3 1.609(3) . ?
S1 N4 1.620(3) . ?
S2 N1 1.594(2) . ?
S2 N2 1.618(3) . ?
O1 C12 1.279(3) . ?
O2 C1 1.267(3) 4_434 ?
O3 C11 1.246(4) . ?
O4 C4 1.235(4) 2_355 ?
O5 C1 1.250(3) . ?
O6 C12 1.226(3) . ?
O7 C4 1.258(4) . ?
O8 C11 1.246(4) 8_443 ?
N1 C15 1.341(4) . ?
N3 C7 1.334(4) . ?
C7 C2 1.415(4) 4_434 ?
C7 C8 1.431(4) . ?
C12 C13 1.496(4) . ?
N2 C16 1.342(4) . ?
C1 C2 1.501(4) . ?
C4 C5 1.517(4) . ?
C11 C9 1.515(4) . ?
C15 C13 1.407(4) . ?
C15 C16 1.430(4) . ?
N4 C8 1.355(4) . ?
C2 C3 1.363(4) . ?
C9 C8 1.421(4) . ?
C9 C10 1.359(4) . ?
C5 C16 1.420(4) 1_455 ?
C5 C6 1.377(4) . ?
C13 C14 1.356(4) . ?
C3 H3 0.9300 . ?
C3 C10 1.407(4) 2_355 ?
C6 H6 0.9300 . ?
C6 C14 1.398(5) 1_455 ?
C10 H10 0.9300 . ?
C14 H14 0.9300 . ?

loop_
_geom_torsion_atom_site_label_1
_geom_torsion_atom_site_label_2
_geom_torsion_atom_site_label_3
_geom_torsion_atom_site_label_4
_geom_torsion
_geom_torsion_site_symmetry_1
_geom_torsion_site_symmetry_2
_geom_torsion_site_symmetry_3
_geom_torsion_site_symmetry_4
_geom_torsion_publ_flag
Mg2 O1 C12 Mg3 165.5(3) . . . . ?
Mg2 O1 C12 O6 166.8(2) . . . . ?
Mg2 O1 C12 C13 -10.9(5) . . . . ?
Mg2 N1 C15 C13 2.1(5) . . . . ?
Mg2 N1 C15 C16 -176.8(2) . . . . ?
Mg1 O5 C1 O2 0.7(3) . . . 2_355 ?
Mg1 O5 C1 C2 -179.7(3) . . . . ?
Mg1 O7 C4 O4 -0.8(7) . . . 4_434 ?
Mg1 O7 C4 C5 179.2(3) . . . . ?
Mg1 N3 C7 C2 4.5(5) . . . 4_434 ?
Mg1 N3 C7 C8 -176.1(2) . . . . ?
Mg3 O1 C12 O6 1.3(3) . . . . ?
Mg3 O1 C12 C13 -176.3(3) . . . . ?
Mg3 O3 C11 O8 4.9(6) . . . 8_443 ?
Mg3 O3 C11 C9 -176.2(2) . . . . ?
Mg3 O6 C12 O1 -1.3(3) . . . . ?
Mg3 O6 C12 C13 176.4(3) . . . . ?
S1 N3 C7 C2 -178.2(3) . . . 4_434 ?
S1 N3 C7 C8 1.2(4) . . . . ?
S1 N4 C8 C7 -0.9(4) . . . . ?
S1 N4 C8 C9 178.0(3) . . . . ?
S2 N1 C15 C13 175.3(3) . . . . ?
S2 N1 C15 C16 -3.6(4) . . . . ?
S2 N2 C16 C15 0.9(5) . . . . ?
S2 N2 C16 C5 -177.6(3) . . . 1_655 ?
O1 C12 C13 C15 2.8(5) . . . . ?
O1 C12 C13 C14 -175.3(4) . . . . ?
O2 C1 C2 C7 -10.1(5) 2_355 . . 2_355 ?
O2 C1 C2 C3 171.2(3) 2_355 . . . ?
O3 C11 C9 C8 5.2(5) . . . . ?
O3 C11 C9 C10 -173.1(4) . . . . ?
O4 C4 C5 C16 -0.7(5) 4_434 . . 1_455 ?
O4 C4 C5 C6 177.8(4) 4_434 . . . ?
O5 C1 C2 C7 170.2(3) . . . 2_355 ?
O5 C1 C2 C3 -8.5(5) . . . . ?
O6 C12 C13 C15 -174.8(3) . . . . ?
O6 C12 C13 C14 7.0(6) . . . . ?
O7 C4 C5 C16 179.3(3) . . . 1_455 ?
O7 C4 C5 C6 -2.2(5) . . . . ?
O8 C11 C9 C8 -175.8(3) 8_443 . . . ?
O8 C11 C9 C10 5.9(5) 8_443 . . . ?
N1 S2 N2 C16 -2.7(4) . . . . ?
N1 C15 C13 C12 0.6(6) . . . . ?
N1 C15 C13 C14 178.8(4) . . . . ?
N1 C15 C16 N2 1.8(5) . . . . ?
N1 C15 C16 C5 -179.6(3) . . . 1_655 ?
N3 S1 N4 C8 1.4(3) . . . . ?
N3 C7 C8 N4 -0.2(4) . . . . ?
N3 C7 C8 C9 -179.2(3) . . . . ?
C7 C2 C3 C10 -1.3(6) 2_355 . . 2_355 ?
C12 C13 C14 C6 180.0(5) . . . 1_655 ?
N2 S2 N1 Mg2 177.5(2) . . . . ?
N2 S2 N1 C15 3.7(3) . . . . ?
C1 C2 C3 C10 177.5(4) . . . 2_355 ?
C4 C5 C6 C14 -179.5(4) . . . 1_455 ?
C11 C9 C8 C7 -179.8(3) . . . . ?
C11 C9 C8 N4 1.4(6) . . . . ?
C11 C9 C10 C3 179.8(4) . . . 4_434 ?
C15 C13 C14 C6 1.7(8) . . . 1_655 ?
N4 S1 N3 Mg1 175.9(2) . . . . ?
N4 S1 N3 C7 -1.6(3) . . . . ?
C2 C7 C8 N4 179.2(3) 4_434 . . . ?
C2 C7 C8 C9 0.2(5) 4_434 . . . ?
C8 C9 C10 C3 1.3(6) . . . 4_434 ?
C13 C15 C16 N2 -177.2(4) . . . . ?
C13 C15 C16 C5 1.4(5) . . . 1_655 ?
C16 C15 C13 C12 179.5(3) . . . . ?
C16 C15 C13 C14 -2.3(6) . . . . ?
C16 C5 C6 C14 -0.9(7) 1_455 . . 1_455 ?
C10 C9 C8 C7 -1.4(5) . . . . ?
C10 C9 C8 N4 179.7(4) . . . . ?

loop_
_smtbx_masks_void_nr
_smtbx_masks_void_average_x
_smtbx_masks_void_average_y
_smtbx_masks_void_average_z
_smtbx_masks_void_volume
_smtbx_masks_void_count_electrons
_smtbx_masks_void_content
1 0.249 0.249 -0.380 634.6 195.8 '5 DMF'
2 0.251 0.749 -0.715 634.6 196.2 '5 DMF'
3 0.749 0.251 -0.974 634.6 195.5 '5 DMF'
4 0.751 0.751 -0.557 634.6 196.4 '5 DMF'
